data_4321891
loop_
_publ_author_name
'Tristram Chivers'
'Masood Parvez'
'Gabriele Schatte'
'Glenn P. A. Yap'

_publ_section_title
;
 Homoleptic Bismuth and Antimony Complexes of the Tripodal [Te(NtBu)3]2-
 Anion
;
_journal_name_full 'Inorganic Chemistry'
_journal_page_first 1380
_journal_page_last 1381
_journal_paper_doi 10.1021/ic9814322
_journal_volume 38
_journal_year 1999
_chemical_formula_sum 'C24 H54 Bi Li N6 Te2'
_chemical_formula_weight 897.85
_chemical_name_systematic
; 
 ? 
;
_space_group_IT_number 14
_symmetry_cell_setting monoclinic
_symmetry_space_group_name_Hall '-P 2ybc'
_symmetry_space_group_name_H-M 'P 1 21/c 1'
_atom_sites_solution_hydrogens geom
_atom_sites_solution_primary direct
_atom_sites_solution_secondary difmap
_audit_creation_method SHELXL-97
_cell_angle_alpha 90.00
_cell_angle_beta 103.497(5)
_cell_angle_gamma 90.00
_cell_formula_units_Z 4
_cell_length_a 9.833(4)
_cell_length_b 34.665(9)
_cell_length_c 10.099(4)
_cell_measurement_reflns_used 'reflections from 60 data frames'
_cell_measurement_temperature 203(2)
_cell_measurement_theta_max 28.29
_cell_measurement_theta_min 1.47
_cell_volume 3347(2)
_computing_cell_refinement 'Bruker SMART'
_computing_data_collection 'Bruker SMART'
_computing_data_reduction 'Bruker SHELXTL'
_computing_molecular_graphics 'Bruker SHELXTL'
_computing_publication_material 'Bruker SHELXTL'
_computing_structure_refinement 'SHELXL-97 (Sheldrick, 1997)'
_computing_structure_solution 'SHELXS-97 (Sheldrick, 1990)'
_diffrn_ambient_temperature 203(2)
_diffrn_measured_fraction_theta_full 0.996
_diffrn_measured_fraction_theta_max 0.996
_diffrn_measurement_device_type 'CCD area detector'
_diffrn_measurement_method 'phi and omega scans'
_diffrn_radiation_monochromator graphite
_diffrn_radiation_source 'fine-focus sealed tube'
_diffrn_radiation_type MoK\a
_diffrn_radiation_wavelength 0.71073
_diffrn_reflns_av_R_equivalents 0.0989
_diffrn_reflns_av_sigmaI/netI 0.1051
_diffrn_reflns_limit_h_max 11
_diffrn_reflns_limit_h_min -11
_diffrn_reflns_limit_k_max 41
_diffrn_reflns_limit_k_min 0
_diffrn_reflns_limit_l_max 11
_diffrn_reflns_limit_l_min 0
_diffrn_reflns_number 19727
_diffrn_reflns_theta_full 25.00
_diffrn_reflns_theta_max 25.00
_diffrn_reflns_theta_min 2.13
_diffrn_standards_decay_% <1
_diffrn_standards_number '50 standard frames at start and end'
_exptl_absorpt_coefficient_mu 6.996
_exptl_absorpt_correction_T_max 0.801525
_exptl_absorpt_correction_T_min 0.530361
_exptl_absorpt_correction_type multi-scan
_exptl_absorpt_process_details 'Blessing, Acta Cryst. (1995) A51 33-38.'
_exptl_crystal_colour orange
_exptl_crystal_density_diffrn 1.781
_exptl_crystal_density_method 'not measured'
_exptl_crystal_description block
_exptl_crystal_F_000 1720
_exptl_crystal_size_max 0.3
_exptl_crystal_size_mid 0.3
_exptl_crystal_size_min 0.3
_refine_diff_density_max 0.791
_refine_diff_density_min -1.147
_refine_diff_density_rms 0.188
_refine_ls_extinction_method none
_refine_ls_goodness_of_fit_ref 0.908
_refine_ls_hydrogen_treatment mixed
_refine_ls_matrix_type full
_refine_ls_number_parameters 317
_refine_ls_number_reflns 5879
_refine_ls_number_restraints 0
_refine_ls_restrained_S_all 0.908
_refine_ls_R_factor_all 0.0848
_refine_ls_R_factor_gt 0.0460
_refine_ls_shift/su_max 0.001
_refine_ls_shift/su_mean 0.000
_refine_ls_structure_factor_coef Fsqd
_refine_ls_weighting_details 'calc w=1/[\s^2^(Fo^2^)+(0.0418P)^2^+0.0000P] where P=(Fo^2^+2Fc^2^)/3'
_refine_ls_weighting_scheme calc
_refine_ls_wR_factor_gt 0.0844
_refine_ls_wR_factor_ref 0.0902
_reflns_number_gt 3713
_reflns_number_total 5879
_reflns_threshold_expression >2sigma(I)
_cod_data_source_file ic9814322_1.cif
_cod_data_source_block tc010/Li{Bi[Te(NtBu)3]2}
_cod_original_cell_volume 3348(2)
_cod_database_code 4321891

loop_
_symmetry_equiv_pos_as_xyz
'x, y, z'
'-x, y+1/2, -z+1/2'
'-x, -y, -z'
'x, -y-1/2, z-1/2'

loop_
_atom_site_label
_atom_site_type_symbol
_atom_site_fract_x
_atom_site_fract_y
_atom_site_fract_z
_atom_site_U_iso_or_equiv
_atom_site_adp_type
_atom_site_occupancy
_atom_site_symmetry_multiplicity
_atom_site_calc_flag
_atom_site_refinement_flags
_atom_site_disorder_assembly
_atom_site_disorder_group
Bi Bi 0.72872(4) 0.069725(10) 0.92456(4) 0.02280(12) Uani 0.9825(14) 1 d P . .
Li Bi 0.7290(9) 0.1702(4) 0.8140(10) 0.084(5) Uani 0.0535(14) 1 d P . .
Te1 Te 0.44810(6) 0.122872(19) 0.79740(7) 0.0272(2) Uani 0.9657(14) 1 d P . .
Te1' Te 0.5555(18) 0.1045(5) 0.616(2) 0.024(5) Uiso 0.0343(14) 1 d P . .
Te2 Te 1.00508(6) 0.124693(19) 0.92284(7) 0.0273(2) Uani 0.9657(14) 1 d P . .
Te2' Te 0.867(2) 0.1451(6) 1.103(2) 0.035(6) Uiso 0.0343(14) 1 d P . .
N1 N 0.8315(7) 0.1044(2) 0.7882(8) 0.028(2) Uani 1 1 d . . .
N2 N 0.6190(8) 0.1247(2) 0.9552(8) 0.031(2) Uani 1 1 d . . .
N3 N 0.9353(7) 0.0949(2) 1.0599(8) 0.030(2) Uani 1 1 d . . .
N4 N 0.5214(7) 0.0726(2) 0.7534(8) 0.0286(19) Uani 1 1 d . . .
N5 N 0.9151(8) 0.1736(2) 0.9125(9) 0.036(2) Uani 1 1 d . . .
N6 N 0.5344(8) 0.1602(2) 0.7034(9) 0.039(2) Uani 1 1 d . . .
C1 C 0.8555(10) 0.0914(3) 0.6549(11) 0.031(3) Uani 1 1 d . . .
C2 C 0.9271(12) 0.0522(3) 0.6649(12) 0.054(3) Uani 1 1 d . . .
H2A H 1.0164 0.0536 0.7306 0.081 Uiso 1 1 calc R . .
H2B H 0.9421 0.0451 0.5766 0.081 Uiso 1 1 calc R . .
H2C H 0.8685 0.0330 0.6941 0.081 Uiso 1 1 calc R . .
C3 C 0.9440(12) 0.1203(3) 0.5998(14) 0.062(4) Uani 1 1 d . . .
H3A H 0.9009 0.1456 0.5950 0.093 Uiso 1 1 calc R . .
H3B H 0.9510 0.1125 0.5094 0.093 Uiso 1 1 calc R . .
H3C H 1.0368 0.1214 0.6595 0.093 Uiso 1 1 calc R . .
C4 C 0.7177(10) 0.0882(3) 0.5527(11) 0.051(3) Uani 1 1 d . . .
H4A H 0.6689 0.1126 0.5462 0.077 Uiso 1 1 calc R . .
H4B H 0.6614 0.0683 0.5816 0.077 Uiso 1 1 calc R . .
H4C H 0.7340 0.0814 0.4645 0.077 Uiso 1 1 calc R . .
C5 C 0.5945(10) 0.1379(3) 1.0924(11) 0.035(3) Uani 1 1 d . . .
C6 C 0.7319(11) 0.1506(3) 1.1803(11) 0.054(3) Uani 1 1 d . . .
H6A H 0.7968 0.1291 1.1950 0.081 Uiso 1 1 calc R . .
H6B H 0.7182 0.1596 1.2673 0.081 Uiso 1 1 calc R . .
H6C H 0.7697 0.1715 1.1356 0.081 Uiso 1 1 calc R . .
C7 C 0.5354(14) 0.1046(4) 1.1579(12) 0.069(4) Uani 1 1 d . . .
H7A H 0.6002 0.0830 1.1699 0.104 Uiso 1 1 calc R . .
H7B H 0.4465 0.0968 1.1000 0.104 Uiso 1 1 calc R . .
H7C H 0.5216 0.1125 1.2459 0.104 Uiso 1 1 calc R . .
C8 C 0.4968(15) 0.1721(4) 1.0708(13) 0.092(5) Uani 1 1 d . . .
H8A H 0.4070 0.1645 1.0140 0.138 Uiso 1 1 calc R . .
H8B H 0.5363 0.1926 1.0263 0.138 Uiso 1 1 calc R . .
H8C H 0.4842 0.1811 1.1580 0.138 Uiso 1 1 calc R . .
C9 C 1.0356(10) 0.0749(3) 1.1678(10) 0.034(3) Uani 1 1 d . . .
C10 C 1.1281(13) 0.1035(4) 1.2567(12) 0.071(4) Uani 1 1 d . . .
H10A H 1.1776 0.1186 1.2022 0.107 Uiso 1 1 calc R . .
H10B H 1.1951 0.0899 1.3271 0.107 Uiso 1 1 calc R . .
H10C H 1.0717 0.1204 1.2985 0.107 Uiso 1 1 calc R . .
C11 C 1.1278(15) 0.0462(4) 1.1161(15) 0.093(6) Uani 1 1 d . . .
H11A H 1.1799 0.0595 1.0593 0.139 Uiso 1 1 calc R . .
H11B H 1.0699 0.0264 1.0631 0.139 Uiso 1 1 calc R . .
H11C H 1.1924 0.0345 1.1928 0.139 Uiso 1 1 calc R . .
C12 C 0.9542(11) 0.0522(3) 1.2544(11) 0.045(3) Uani 1 1 d . . .
H12A H 0.8968 0.0328 1.1984 0.068 Uiso 1 1 calc R . .
H12B H 0.8949 0.0697 1.2905 0.068 Uiso 1 1 calc R . .
H12C H 1.0194 0.0397 1.3290 0.068 Uiso 1 1 calc R . .
C13 C 0.4267(10) 0.0395(3) 0.7208(11) 0.029(2) Uani 1 1 d . . .
C14 C 0.5119(11) 0.0040(2) 0.7027(12) 0.040(3) Uani 1 1 d . . .
H14A H 0.5834 -0.0004 0.7854 0.059 Uiso 1 1 calc R . .
H14B H 0.5558 0.0081 0.6273 0.059 Uiso 1 1 calc R . .
H14C H 0.4508 -0.0183 0.6839 0.059 Uiso 1 1 calc R . .
C15 C 0.3558(11) 0.0308(3) 0.8376(13) 0.061(4) Uani 1 1 d . . .
H15A H 0.4264 0.0283 0.9221 0.091 Uiso 1 1 calc R . .
H15B H 0.3035 0.0069 0.8189 0.091 Uiso 1 1 calc R . .
H15C H 0.2925 0.0516 0.8457 0.091 Uiso 1 1 calc R . .
C16 C 0.3158(11) 0.0458(3) 0.5883(13) 0.058(4) Uani 1 1 d . . .
H16A H 0.2590 0.0680 0.5982 0.088 Uiso 1 1 calc R . .
H16B H 0.2567 0.0231 0.5687 0.088 Uiso 1 1 calc R . .
H16C H 0.3613 0.0502 0.5142 0.088 Uiso 1 1 calc R . .
C17 C 1.0016(12) 0.2089(3) 0.9561(13) 0.050(3) Uani 1 1 d . . .
C18 C 1.0829(14) 0.2070(4) 1.1023(13) 0.072(4) Uani 1 1 d . . .
H18A H 1.0191 0.2026 1.1609 0.107 Uiso 1 1 calc R . .
H18B H 1.1319 0.2312 1.1272 0.107 Uiso 1 1 calc R . .
H18C H 1.1500 0.1861 1.1130 0.107 Uiso 1 1 calc R . .
C19 C 1.1073(13) 0.2155(3) 0.8682(13) 0.066(4) Uani 1 1 d . . .
H19A H 1.0582 0.2170 0.7731 0.099 Uiso 1 1 calc R . .
H19B H 1.1733 0.1943 0.8809 0.099 Uiso 1 1 calc R . .
H19C H 1.1572 0.2395 0.8949 0.099 Uiso 1 1 calc R . .
C20 C 0.8999(15) 0.2420(3) 0.9436(19) 0.110(7) Uani 1 1 d . . .
H20A H 0.8473 0.2442 0.8499 0.166 Uiso 1 1 calc R . .
H20B H 0.9509 0.2658 0.9709 0.166 Uiso 1 1 calc R . .
H20C H 0.8361 0.2374 1.0020 0.166 Uiso 1 1 calc R . .
C21 C 0.4490(13) 0.1857(3) 0.6007(12) 0.048(3) Uani 1 1 d . . .
C22 C 0.543(2) 0.1992(7) 0.517(2) 0.202(13) Uani 1 1 d . . .
H22A H 0.5688 0.1776 0.4664 0.303 Uiso 1 1 calc R . .
H22B H 0.6268 0.2101 0.5751 0.303 Uiso 1 1 calc R . .
H22C H 0.4961 0.2186 0.4535 0.303 Uiso 1 1 calc R . .
C23 C 0.4158(18) 0.2216(4) 0.6676(18) 0.129(7) Uani 1 1 d . . .
H23A H 0.3470 0.2160 0.7198 0.194 Uiso 1 1 calc R . .
H23B H 0.3787 0.2408 0.5987 0.194 Uiso 1 1 calc R . .
H23C H 0.5003 0.2315 0.7279 0.194 Uiso 1 1 calc R . .
C24 C 0.330(3) 0.1692(5) 0.515(3) 0.31(2) Uani 1 1 d . . .
H24A H 0.3567 0.1458 0.4748 0.462 Uiso 1 1 calc R . .
H24B H 0.2893 0.1874 0.4441 0.462 Uiso 1 1 calc R . .
H24C H 0.2624 0.1630 0.5682 0.462 Uiso 1 1 calc R . .

loop_
_atom_site_aniso_label
_atom_site_aniso_U_11
_atom_site_aniso_U_22
_atom_site_aniso_U_33
_atom_site_aniso_U_23
_atom_site_aniso_U_13
_atom_site_aniso_U_12
Bi 0.01964(19) 0.0240(2) 0.0242(2) 0.0022(2) 0.00391(14) 0.00110(19)
Li 0.030(6) 0.185(14) 0.035(7) -0.043(7) 0.001(4) 0.018(6)
Te1 0.0208(4) 0.0321(4) 0.0280(5) 0.0033(3) 0.0042(3) 0.0070(3)
Te2 0.0209(4) 0.0344(4) 0.0269(5) -0.0010(3) 0.0064(3) -0.0057(3)
N1 0.021(4) 0.036(5) 0.027(5) -0.011(4) 0.004(4) -0.005(4)
N2 0.028(5) 0.039(5) 0.027(5) -0.004(4) 0.007(4) 0.007(4)
N3 0.020(4) 0.036(5) 0.030(6) 0.004(4) 0.001(4) -0.004(4)
N4 0.022(4) 0.026(4) 0.038(5) 0.002(4) 0.006(4) 0.001(4)
N5 0.042(5) 0.021(4) 0.047(6) -0.001(4) 0.015(5) -0.011(4)
N6 0.043(6) 0.025(5) 0.045(7) 0.012(4) 0.000(5) 0.002(4)
C1 0.036(6) 0.028(6) 0.030(7) 0.005(5) 0.014(5) 0.006(5)
C2 0.060(8) 0.049(7) 0.054(9) -0.002(7) 0.014(7) 0.019(6)
C3 0.059(8) 0.061(8) 0.078(11) -0.009(8) 0.041(8) -0.027(7)
C4 0.035(6) 0.083(9) 0.033(8) -0.009(7) 0.004(5) 0.022(6)
C5 0.035(6) 0.042(6) 0.024(7) -0.006(5) 0.001(5) 0.022(5)
C6 0.055(8) 0.075(9) 0.031(8) -0.013(7) 0.006(6) -0.010(7)
C7 0.094(11) 0.097(11) 0.024(8) -0.013(8) 0.029(8) -0.011(9)
C8 0.122(13) 0.114(12) 0.038(9) -0.018(9) 0.013(9) 0.074(10)
C9 0.030(6) 0.046(7) 0.026(6) -0.005(6) 0.005(5) 0.005(5)
C10 0.090(11) 0.072(9) 0.034(9) 0.019(7) -0.022(7) -0.019(8)
C11 0.110(12) 0.098(11) 0.095(13) 0.061(10) 0.075(11) 0.064(10)
C12 0.050(7) 0.045(7) 0.038(8) 0.014(6) 0.008(6) 0.014(6)
C13 0.028(6) 0.027(6) 0.029(7) 0.007(5) -0.002(5) -0.003(5)
C14 0.055(7) 0.006(5) 0.054(9) 0.001(5) 0.007(6) -0.003(5)
C15 0.040(7) 0.077(9) 0.062(10) 0.019(8) 0.008(6) -0.033(7)
C16 0.041(7) 0.056(8) 0.067(10) -0.015(7) -0.010(7) 0.005(6)
C17 0.055(8) 0.048(8) 0.049(9) -0.010(7) 0.015(7) -0.023(6)
C18 0.096(11) 0.073(9) 0.051(10) -0.032(8) 0.028(8) -0.048(8)
C19 0.083(10) 0.058(8) 0.059(10) 0.001(7) 0.021(8) -0.021(7)
C20 0.099(12) 0.007(6) 0.22(2) -0.004(9) 0.028(13) -0.008(7)
C21 0.070(9) 0.038(7) 0.035(8) 0.021(6) 0.012(7) 0.015(6)
C22 0.26(3) 0.25(3) 0.13(2) 0.16(2) 0.12(2) 0.19(2)
C23 0.179(19) 0.066(11) 0.128(17) 0.034(11) 0.006(14) 0.084(12)
C24 0.33(3) 0.118(17) 0.30(3) 0.13(2) -0.29(3) -0.13(2)

loop_
_atom_type_symbol
_atom_type_description
_atom_type_scat_dispersion_real
_atom_type_scat_dispersion_imag
_atom_type_scat_source
C C 0.0033 0.0016 'International Tables Vol C Tables 4.2.6.8 and 6.1.1.4'
H H 0.0000 0.0000 'International Tables Vol C Tables 4.2.6.8 and 6.1.1.4'
Li Li -0.0003 0.0001 'International Tables Vol C Tables 4.2.6.8 and 6.1.1.4'
N N 0.0061 0.0033 'International Tables Vol C Tables 4.2.6.8 and 6.1.1.4'
Te Te -0.5308 1.6751 'International Tables Vol C Tables 4.2.6.8 and 6.1.1.4'
Bi Bi -4.1077 10.2566 'International Tables Vol C Tables 4.2.6.8 and 6.1.1.4'

loop_
_geom_angle_atom_site_label_1
_geom_angle_atom_site_label_2
_geom_angle_atom_site_label_3
_geom_angle
_geom_angle_site_symmetry_1
_geom_angle_site_symmetry_3
_geom_angle_publ_flag
N1 Bi N2 86.0(3) . . ?
N1 Bi N3 72.8(3) . . ?
N2 Bi N3 89.0(3) . . ?
N1 Bi N4 87.9(3) . . ?
N2 Bi N4 72.7(3) . . ?
N3 Bi N4 154.4(3) . . ?
N1 Bi Te2' 73.9(4) . . ?
N2 Bi Te2' 53.1(4) . . ?
N3 Bi Te2' 35.9(4) . . ?
N4 Bi Te2' 123.2(4) . . ?
N1 Bi Te1 85.30(19) . . ?
N2 Bi Te1 36.8(2) . . ?
N3 Bi Te1 123.39(19) . . ?
N4 Bi Te1 35.93(18) . . ?
Te2' Bi Te1 88.3(4) . . ?
N1 Bi Te2 37.04(19) . . ?
N2 Bi Te2 86.24(19) . . ?
N3 Bi Te2 35.74(19) . . ?
N4 Bi Te2 122.85(18) . . ?
Te2' Bi Te2 46.5(3) . . ?
Te1 Bi Te2 106.68(3) . . ?
N1 Bi Te1' 56.5(3) . . ?
N2 Bi Te1' 70.8(4) . . ?
N3 Bi Te1' 125.8(4) . . ?
N4 Bi Te1' 31.5(3) . . ?
Te2' Bi Te1' 105.9(5) . . ?
Te1 Bi Te1' 41.9(3) . . ?
Te2 Bi Te1' 91.6(3) . . ?
N1 Bi Li 43.0(2) . . ?
N2 Bi Li 43.0(2) . . ?
N3 Bi Li 76.1(2) . . ?
N4 Bi Li 78.3(2) . . ?
Te2' Bi Li 51.7(4) . . ?
Te1 Bi Li 54.04(14) . . ?
Te2 Bi Li 52.66(14) . . ?
Te1' Bi Li 54.5(3) . . ?
N5 Li N6 173.2(8) . . ?
N5 Li N2 103.4(6) . . ?
N6 Li N2 74.2(5) . . ?
N5 Li N1 75.4(5) . . ?
N6 Li N1 97.9(6) . . ?
N2 Li N1 74.2(5) . . ?
N5 Li Te2' 49.2(5) . . ?
N6 Li Te2' 129.5(7) . . ?
N2 Li Te2' 55.6(5) . . ?
N1 Li Te2' 75.0(5) . . ?
N5 Li Te2 34.8(3) . . ?
N6 Li Te2 138.4(6) . . ?
N2 Li Te2 86.4(4) . . ?
N1 Li Te2 40.9(2) . . ?
Te2' Li Te2 50.2(4) . . ?
N5 Li Te1 142.0(7) . . ?
N6 Li Te1 34.8(3) . . ?
N2 Li Te1 39.5(2) . . ?
N1 Li Te1 83.7(4) . . ?
Te2' Li Te1 95.1(5) . . ?
Te2 Li Te1 115.6(4) . . ?
N5 Li Te1' 132.9(6) . . ?
N6 Li Te1' 40.4(4) . . ?
N2 Li Te1' 71.1(5) . . ?
N1 Li Te1' 57.8(4) . . ?
Te2' Li Te1' 116.2(7) . . ?
Te2 Li Te1' 98.7(5) . . ?
Te1 Li Te1' 43.9(3) . . ?
N5 Li Bi 88.1(5) . . ?
N6 Li Bi 86.3(5) . . ?
N2 Li Bi 37.2(3) . . ?
N1 Li Bi 37.0(3) . . ?
Te2' Li Bi 57.8(4) . . ?
Te2 Li Bi 58.1(2) . . ?
Te1 Li Bi 57.5(2) . . ?
Te1' Li Bi 58.7(4) . . ?
N6 Te1 N4 104.9(3) . . ?
N6 Te1 N2 89.2(3) . . ?
N4 Te1 N2 85.7(3) . . ?
N6 Te1 Te1' 58.5(5) . . ?
N4 Te1 Te1' 49.2(5) . . ?
N2 Te1 Te1' 100.1(5) . . ?
N6 Te1 Li 36.7(3) . . ?
N4 Te1 Li 96.2(3) . . ?
N2 Te1 Li 52.7(3) . . ?
Te1' Te1 Li 69.3(4) . . ?
N6 Te1 Bi 98.2(2) . . ?
N4 Te1 Bi 44.2(2) . . ?
N2 Te1 Bi 41.5(2) . . ?
Te1' Te1 Bi 71.0(4) . . ?
Li Te1 Bi 68.5(2) . . ?
N4 Te1' N6 100.2(9) . . ?
N4 Te1' Te1 53.4(5) . . ?
N6 Te1' Te1 49.4(4) . . ?
N4 Te1' Li 96.9(8) . . ?
N6 Te1' Li 37.3(4) . . ?
Te1 Te1' Li 66.8(5) . . ?
N4 Te1' Bi 41.2(5) . . ?
N6 Te1' Bi 91.1(6) . . ?
Te1 Te1' Bi 67.2(4) . . ?
Li Te1' Bi 66.8(4) . . ?
N5 Te2 N3 105.7(3) . . ?
N5 Te2 N1 88.0(3) . . ?
N3 Te2 N1 85.0(3) . . ?
N5 Te2 Te2' 59.0(5) . . ?
N3 Te2 Te2' 48.0(5) . . ?
N1 Te2 Te2' 93.8(5) . . ?
N5 Te2 Li 34.2(3) . . ?
N3 Te2 Li 95.5(3) . . ?
N1 Te2 Li 54.2(3) . . ?
Te2' Te2 Li 63.5(5) . . ?
N5 Te2 Bi 98.1(2) . . ?
N3 Te2 Bi 43.7(2) . . ?
N1 Te2 Bi 41.3(2) . . ?
Te2' Te2 Bi 65.9(4) . . ?
Li Te2 Bi 69.2(3) . . ?
N3 Te2' N5 92.7(9) . . ?
N3 Te2' Te2 48.7(5) . . ?
N5 Te2' Te2 45.0(4) . . ?
N3 Te2' Li 98.2(9) . . ?
N5 Te2' Li 37.9(4) . . ?
Te2 Te2' Li 66.3(5) . . ?
N3 Te2' Bi 44.6(5) . . ?
N5 Te2' Bi 91.3(7) . . ?
Te2 Te2' Bi 67.6(5) . . ?
Li Te2' Bi 70.6(5) . . ?
C1 N1 Te2 114.9(6) . . ?
C1 N1 Bi 125.8(6) . . ?
Te2 N1 Bi 101.7(3) . . ?
C1 N1 Li 121.0(6) . . ?
Te2 N1 Li 84.9(3) . . ?
Bi N1 Li 99.9(4) . . ?
C5 N2 Te1 116.3(5) . . ?
C5 N2 Bi 124.1(6) . . ?
Te1 N2 Bi 101.7(3) . . ?
C5 N2 Li 120.0(6) . . ?
Te1 N2 Li 87.8(4) . . ?
Bi N2 Li 99.7(4) . . ?
C9 N3 Te2' 117.7(9) . . ?
C9 N3 Te2 119.1(6) . . ?
Te2' N3 Te2 83.3(7) . . ?
C9 N3 Bi 127.0(6) . . ?
Te2' N3 Bi 99.4(7) . . ?
Te2 N3 Bi 100.5(3) . . ?
C13 N4 Te1' 120.9(8) . . ?
C13 N4 Te1 119.7(6) . . ?
Te1' N4 Te1 77.4(6) . . ?
C13 N4 Bi 121.9(6) . . ?
Te1' N4 Bi 107.3(6) . . ?
Te1 N4 Bi 99.9(3) . . ?
C17 N5 Li 128.6(8) . . ?
C17 N5 Te2 119.2(7) . . ?
Li N5 Te2 111.0(6) . . ?
C17 N5 Te2' 108.6(8) . . ?
Li N5 Te2' 92.9(7) . . ?
Te2 N5 Te2' 75.9(6) . . ?
C21 N6 Te1 120.7(7) . . ?
C21 N6 Li 127.0(8) . . ?
Te1 N6 Li 108.5(6) . . ?
C21 N6 Te1' 110.2(8) . . ?
Te1 N6 Te1' 72.1(5) . . ?
Li N6 Te1' 102.3(7) . . ?
N1 C1 C4 109.6(8) . . ?
N1 C1 C3 111.0(9) . . ?
C4 C1 C3 107.5(10) . . ?
N1 C1 C2 112.2(8) . . ?
C4 C1 C2 107.9(9) . . ?
C3 C1 C2 108.5(9) . . ?
C6 C5 C8 108.0(10) . . ?
C6 C5 C7 110.6(10) . . ?
C8 C5 C7 111.5(10) . . ?
C6 C5 N2 108.3(8) . . ?
C8 C5 N2 109.5(9) . . ?
C7 C5 N2 108.9(8) . . ?
N3 C9 C10 110.1(8) . . ?
N3 C9 C11 114.0(9) . . ?
C10 C9 C11 108.2(10) . . ?
N3 C9 C12 108.5(8) . . ?
C10 C9 C12 108.8(9) . . ?
C11 C9 C12 107.1(9) . . ?
N4 C13 C14 108.7(7) . . ?
N4 C13 C16 111.7(8) . . ?
C14 C13 C16 108.1(9) . . ?
N4 C13 C15 111.1(8) . . ?
C14 C13 C15 107.2(8) . . ?
C16 C13 C15 109.9(9) . . ?
N5 C17 C20 106.1(9) . . ?
N5 C17 C18 112.7(10) . . ?
C20 C17 C18 107.8(12) . . ?
N5 C17 C19 111.5(9) . . ?
C20 C17 C19 111.4(11) . . ?
C18 C17 C19 107.3(10) . . ?
C24 C21 N6 116.5(11) . . ?
C24 C21 C22 108.8(18) . . ?
N6 C21 C22 105.4(11) . . ?
C24 C21 C23 112.4(17) . . ?
N6 C21 C23 109.4(11) . . ?
C22 C21 C23 103.3(14) . . ?

loop_
_geom_bond_atom_site_label_1
_geom_bond_atom_site_label_2
_geom_bond_distance
_geom_bond_site_symmetry_2
_geom_bond_publ_flag
Bi N1 2.238(8) . ?
Bi N2 2.246(7) . ?
Bi N3 2.337(8) . ?
Bi N4 2.347(8) . ?
Bi Te2' 3.28(2) . ?
Bi Te1 3.3172(12) . ?
Bi Te2 3.3225(12) . ?
Bi Te1' 3.402(19) . ?
Bi Li 3.659(15) . ?
Li N5 1.871(12) . ?
Li N6 2.008(12) . ?
Li N2 2.533(15) . ?
Li N1 2.534(14) . ?
Li Te2' 3.04(2) . ?
Li Te2 3.111(10) . ?
Li Te1 3.184(11) . ?
Li Te1' 3.24(2) . ?
Te1 N6 1.916(8) . ?
Te1 N4 1.976(7) . ?
Te1 N2 2.029(8) . ?
Te1 Te1' 2.402(18) . ?
Te1' N4 1.86(2) . ?
Te1' N6 2.151(19) . ?
Te2 N5 1.903(8) . ?
Te2 N3 1.974(8) . ?
Te2 N1 2.044(7) . ?
Te2 Te2' 2.61(2) . ?
Te2' N3 1.95(2) . ?
Te2' N5 2.31(2) . ?
N1 C1 1.489(12) . ?
N2 C5 1.531(12) . ?
N3 C9 1.462(12) . ?
N4 C13 1.467(11) . ?
N5 C17 1.499(12) . ?
N6 C21 1.469(13) . ?
C1 C4 1.503(14) . ?
C1 C3 1.516(13) . ?
C1 C2 1.523(13) . ?
C5 C6 1.500(13) . ?
C5 C8 1.510(14) . ?
C5 C7 1.513(15) . ?
C9 C10 1.495(14) . ?
C9 C11 1.517(14) . ?
C9 C12 1.534(13) . ?
C13 C14 1.523(12) . ?
C13 C16 1.532(14) . ?
C13 C15 1.534(14) . ?
C17 C20 1.508(15) . ?
C17 C18 1.508(16) . ?
C17 C19 1.533(15) . ?
C21 C24 1.401(18) . ?
C21 C22 1.47(2) . ?
C21 C23 1.489(17) . ?

loop_
_geom_torsion_atom_site_label_1
_geom_torsion_atom_site_label_2
_geom_torsion_atom_site_label_3
_geom_torsion_atom_site_label_4
_geom_torsion
_geom_torsion_site_symmetry_1
_geom_torsion_site_symmetry_2
_geom_torsion_site_symmetry_3
_geom_torsion_site_symmetry_4
_geom_torsion_publ_flag
N1 Bi Li N5 -67.9(5) . . . . ?
N2 Bi Li N5 115.3(5) . . . . ?
N3 Bi Li N5 11.5(4) . . . . ?
N4 Bi Li N5 -167.5(4) . . . . ?
Te2' Bi Li N5 41.2(5) . . . . ?
Te1 Bi Li N5 163.1(5) . . . . ?
Te2 Bi Li N5 -18.8(3) . . . . ?
Te1' Bi Li N5 -144.7(6) . . . . ?
N1 Bi Li N6 108.2(5) . . . . ?
N2 Bi Li N6 -68.5(5) . . . . ?
N3 Bi Li N6 -172.3(4) . . . . ?
N4 Bi Li N6 8.6(4) . . . . ?
Te2' Bi Li N6 -142.6(6) . . . . ?
Te1 Bi Li N6 -20.8(3) . . . . ?
Te2 Bi Li N6 157.4(4) . . . . ?
Te1' Bi Li N6 31.4(5) . . . . ?
N1 Bi Li N2 176.7(5) . . . . ?
N3 Bi Li N2 -103.8(4) . . . . ?
N4 Bi Li N2 77.1(4) . . . . ?
Te2' Bi Li N2 -74.1(5) . . . . ?
Te1 Bi Li N2 47.7(3) . . . . ?
Te2 Bi Li N2 -134.1(4) . . . . ?
Te1' Bi Li N2 99.9(5) . . . . ?
N2 Bi Li N1 -176.7(5) . . . . ?
N3 Bi Li N1 79.5(4) . . . . ?
N4 Bi Li N1 -99.6(4) . . . . ?
Te2' Bi Li N1 109.2(6) . . . . ?
Te1 Bi Li N1 -129.0(4) . . . . ?
Te2 Bi Li N1 49.2(3) . . . . ?
Te1' Bi Li N1 -76.8(5) . . . . ?
N1 Bi Li Te2' -109.2(6) . . . . ?
N2 Bi Li Te2' 74.1(5) . . . . ?
N3 Bi Li Te2' -29.7(5) . . . . ?
N4 Bi Li Te2' 151.2(5) . . . . ?
Te1 Bi Li Te2' 121.8(5) . . . . ?
Te2 Bi Li Te2' -60.0(4) . . . . ?
Te1' Bi Li Te2' 174.0(6) . . . . ?
N1 Bi Li Te2 -49.2(3) . . . . ?
N2 Bi Li Te2 134.1(4) . . . . ?
N3 Bi Li Te2 30.3(2) . . . . ?
N4 Bi Li Te2 -148.8(2) . . . . ?
Te2' Bi Li Te2 60.0(4) . . . . ?
Te1 Bi Li Te2 -178.2(2) . . . . ?
Te1' Bi Li Te2 -125.9(4) . . . . ?
N1 Bi Li Te1 129.0(4) . . . . ?
N2 Bi Li Te1 -47.7(3) . . . . ?
N3 Bi Li Te1 -151.5(2) . . . . ?
N4 Bi Li Te1 29.4(2) . . . . ?
Te2' Bi Li Te1 -121.8(5) . . . . ?
Te2 Bi Li Te1 178.2(2) . . . . ?
Te1' Bi Li Te1 52.2(4) . . . . ?
N1 Bi Li Te1' 76.8(5) . . . . ?
N2 Bi Li Te1' -99.9(5) . . . . ?
N3 Bi Li Te1' 156.2(4) . . . . ?
N4 Bi Li Te1' -22.8(4) . . . . ?
Te2' Bi Li Te1' -174.0(6) . . . . ?
Te1 Bi Li Te1' -52.2(4) . . . . ?
Te2 Bi Li Te1' 125.9(4) . . . . ?
N5 Li Te1 N6 -169.9(11) . . . . ?
N2 Li Te1 N6 173.7(6) . . . . ?
N1 Li Te1 N6 -113.5(6) . . . . ?
Te2' Li Te1 N6 172.2(7) . . . . ?
Te2 Li Te1 N6 -139.9(6) . . . . ?
Te1' Li Te1 N6 -64.7(7) . . . . ?
Bi Li Te1 N6 -141.6(5) . . . . ?
N5 Li Te1 N4 -63.3(9) . . . . ?
N6 Li Te1 N4 106.6(5) . . . . ?
N2 Li Te1 N4 -79.7(4) . . . . ?
N1 Li Te1 N4 -7.0(4) . . . . ?
Te2' Li Te1 N4 -81.2(5) . . . . ?
Te2 Li Te1 N4 -33.3(4) . . . . ?
Te1' Li Te1 N4 41.9(5) . . . . ?
Bi Li Te1 N4 -35.1(2) . . . . ?
N5 Li Te1 N2 16.4(7) . . . . ?
N6 Li Te1 N2 -173.7(6) . . . . ?
N1 Li Te1 N2 72.8(4) . . . . ?
Te2' Li Te1 N2 -1.5(5) . . . . ?
Te2 Li Te1 N2 46.4(3) . . . . ?
Te1' Li Te1 N2 121.6(6) . . . . ?
Bi Li Te1 N2 44.7(3) . . . . ?
N5 Li Te1 Te1' -105.2(10) . . . . ?
N6 Li Te1 Te1' 64.7(7) . . . . ?
N2 Li Te1 Te1' -121.6(6) . . . . ?
N1 Li Te1 Te1' -48.8(5) . . . . ?
Te2' Li Te1 Te1' -123.1(7) . . . . ?
Te2 Li Te1 Te1' -75.2(5) . . . . ?
Bi Li Te1 Te1' -76.9(5) . . . . ?
N5 Li Te1 Bi -28.3(8) . . . . ?
N6 Li Te1 Bi 141.6(5) . . . . ?
N2 Li Te1 Bi -44.7(3) . . . . ?
N1 Li Te1 Bi 28.1(2) . . . . ?
Te2' Li Te1 Bi -46.2(4) . . . . ?
Te2 Li Te1 Bi 1.7(2) . . . . ?
Te1' Li Te1 Bi 76.9(5) . . . . ?
N1 Bi Te1 N6 -10.1(3) . . . . ?
N2 Bi Te1 N6 79.5(4) . . . . ?
N3 Bi Te1 N6 55.7(4) . . . . ?
N4 Bi Te1 N6 -103.0(4) . . . . ?
Te2' Bi Te1 N6 63.9(4) . . . . ?
Te2 Bi Te1 N6 20.5(3) . . . . ?
Te1' Bi Te1 N6 -52.5(5) . . . . ?
Li Bi Te1 N6 22.0(3) . . . . ?
N1 Bi Te1 N4 92.9(4) . . . . ?
N2 Bi Te1 N4 -177.5(4) . . . . ?
N3 Bi Te1 N4 158.7(4) . . . . ?
Te2' Bi Te1 N4 166.8(5) . . . . ?
Te2 Bi Te1 N4 123.5(3) . . . . ?
Te1' Bi Te1 N4 50.4(5) . . . . ?
Li Bi Te1 N4 125.0(4) . . . . ?
N1 Bi Te1 N2 -89.6(4) . . . . ?
N3 Bi Te1 N2 -23.8(4) . . . . ?
N4 Bi Te1 N2 177.5(5) . . . . ?
Te2' Bi Te1 N2 -15.7(5) . . . . ?
Te2 Bi Te1 N2 -59.0(3) . . . . ?
Te1' Bi Te1 N2 -132.1(5) . . . . ?
Li Bi Te1 N2 -57.5(4) . . . . ?
N1 Bi Te1 Te1' 42.5(5) . . . . ?
N2 Bi Te1 Te1' 132.1(5) . . . . ?
N3 Bi Te1 Te1' 108.2(5) . . . . ?
N4 Bi Te1 Te1' -50.4(5) . . . . ?
Te2' Bi Te1 Te1' 116.4(6) . . . . ?
Te2 Bi Te1 Te1' 73.1(4) . . . . ?
Li Bi Te1 Te1' 74.6(5) . . . . ?
N1 Bi Te1 Li -32.1(3) . . . . ?
N2 Bi Te1 Li 57.5(4) . . . . ?
N3 Bi Te1 Li 33.7(3) . . . . ?
N4 Bi Te1 Li -125.0(4) . . . . ?
Te2' Bi Te1 Li 41.8(4) . . . . ?
Te2 Bi Te1 Li -1.53(18) . . . . ?
Te1' Bi Te1 Li -74.6(5) . . . . ?
N6 Te1 Te1' N4 158.1(7) . . . . ?
N2 Te1 Te1' N4 75.2(5) . . . . ?
Li Te1 Te1' N4 118.7(6) . . . . ?
Bi Te1 Te1' N4 45.2(4) . . . . ?
N4 Te1 Te1' N6 -158.1(7) . . . . ?
N2 Te1 Te1' N6 -82.8(5) . . . . ?
Li Te1 Te1' N6 -39.4(4) . . . . ?
Bi Te1 Te1' N6 -112.8(4) . . . . ?
N6 Te1 Te1' Li 39.4(4) . . . . ?
N4 Te1 Te1' Li -118.7(6) . . . . ?
N2 Te1 Te1' Li -43.5(4) . . . . ?
Bi Te1 Te1' Li -73.5(3) . . . . ?
N6 Te1 Te1' Bi 112.8(4) . . . . ?
N4 Te1 Te1' Bi -45.2(4) . . . . ?
N2 Te1 Te1' Bi 30.0(3) . . . . ?
Li Te1 Te1' Bi 73.5(3) . . . . ?
N5 Li Te1' N4 80.8(11) . . . . ?
N6 Li Te1' N4 -97.9(9) . . . . ?
N2 Li Te1' N4 -10.2(6) . . . . ?
N1 Li Te1' N4 72.7(6) . . . . ?
Te2' Li Te1' N4 23.2(9) . . . . ?
Te2 Li Te1' N4 72.9(7) . . . . ?
Te1 Li Te1' N4 -45.2(5) . . . . ?
Bi Li Te1' N4 28.8(5) . . . . ?
N5 Li Te1' N6 178.6(11) . . . . ?
N2 Li Te1' N6 87.6(6) . . . . ?
N1 Li Te1' N6 170.5(9) . . . . ?
Te2' Li Te1' N6 121.1(8) . . . . ?
Te2 Li Te1' N6 170.8(7) . . . . ?
Te1 Li Te1' N6 52.7(5) . . . . ?
Bi Li Te1' N6 126.7(7) . . . . ?
N5 Li Te1' Te1 125.9(9) . . . . ?
N6 Li Te1' Te1 -52.7(5) . . . . ?
N2 Li Te1' Te1 35.0(3) . . . . ?
N1 Li Te1' Te1 117.9(6) . . . . ?
Te2' Li Te1' Te1 68.4(6) . . . . ?
Te2 Li Te1' Te1 118.1(5) . . . . ?
Bi Li Te1' Te1 74.0(4) . . . . ?
N5 Li Te1' Bi 51.9(9) . . . . ?
N6 Li Te1' Bi -126.7(7) . . . . ?
N2 Li Te1' Bi -39.0(3) . . . . ?
N1 Li Te1' Bi 43.9(3) . . . . ?
Te2' Li Te1' Bi -5.6(5) . . . . ?
Te2 Li Te1' Bi 44.1(3) . . . . ?
Te1 Li Te1' Bi -74.0(4) . . . . ?
N1 Bi Te1' N4 173.8(8) . . . . ?
N2 Bi Te1' N4 -88.0(6) . . . . ?
N3 Bi Te1' N4 -162.2(5) . . . . ?
Te2' Bi Te1' N4 -128.5(7) . . . . ?
Te1 Bi Te1' N4 -59.9(5) . . . . ?
Te2 Bi Te1' N4 -173.5(6) . . . . ?
Li Bi Te1' N4 -133.4(7) . . . . ?
N1 Bi Te1' N6 -81.8(6) . . . . ?
N2 Bi Te1' N6 16.3(5) . . . . ?
N3 Bi Te1' N6 -57.9(7) . . . . ?
N4 Bi Te1' N6 104.3(8) . . . . ?
Te2' Bi Te1' N6 -24.2(7) . . . . ?
Te1 Bi Te1' N6 44.4(4) . . . . ?
Te2 Bi Te1' N6 -69.1(5) . . . . ?
Li Bi Te1' N6 -29.1(4) . . . . ?
N1 Bi Te1' Te1 -126.2(5) . . . . ?
N2 Bi Te1' Te1 -28.1(3) . . . . ?
N3 Bi Te1' Te1 -102.3(4) . . . . ?
N4 Bi Te1' Te1 59.9(5) . . . . ?
Te2' Bi Te1' Te1 -68.6(5) . . . . ?
Te2 Bi Te1' Te1 -113.6(3) . . . . ?
Li Bi Te1' Te1 -73.5(4) . . . . ?
N1 Bi Te1' Li -52.8(3) . . . . ?
N2 Bi Te1' Li 45.4(3) . . . . ?
N3 Bi Te1' Li -28.8(5) . . . . ?
N4 Bi Te1' Li 133.4(7) . . . . ?
Te2' Bi Te1' Li 4.9(5) . . . . ?
Te1 Bi Te1' Li 73.5(4) . . . . ?
Te2 Bi Te1' Li -40.1(3) . . . . ?
N6 Li Te2 N5 178.9(12) . . . . ?
N2 Li Te2 N5 -119.9(6) . . . . ?
N1 Li Te2 N5 170.2(7) . . . . ?
Te2' Li Te2 N5 -73.1(7) . . . . ?
Te1 Li Te2 N5 -147.4(7) . . . . ?
Te1' Li Te2 N5 169.9(8) . . . . ?
Bi Li Te2 N5 -145.7(6) . . . . ?
N5 Li Te2 N3 110.1(6) . . . . ?
N6 Li Te2 N3 -71.0(8) . . . . ?
N2 Li Te2 N3 -9.8(4) . . . . ?
N1 Li Te2 N3 -79.8(4) . . . . ?
Te2' Li Te2 N3 36.9(6) . . . . ?
Te1 Li Te2 N3 -37.4(4) . . . . ?
Te1' Li Te2 N3 -80.1(5) . . . . ?
Bi Li Te2 N3 -35.6(2) . . . . ?
N5 Li Te2 N1 -170.2(7) . . . . ?
N6 Li Te2 N1 8.8(7) . . . . ?
N2 Li Te2 N1 69.9(4) . . . . ?
Te2' Li Te2 N1 116.7(6) . . . . ?
Te1 Li Te2 N1 42.4(3) . . . . ?
Te1' Li Te2 N1 -0.3(4) . . . . ?
Bi Li Te2 N1 44.2(3) . . . . ?
N5 Li Te2 Te2' 73.1(7) . . . . ?
N6 Li Te2 Te2' -108.0(10) . . . . ?
N2 Li Te2 Te2' -46.8(5) . . . . ?
N1 Li Te2 Te2' -116.7(6) . . . . ?
Te1 Li Te2 Te2' -74.3(6) . . . . ?
Te1' Li Te2 Te2' -117.0(7) . . . . ?
Bi Li Te2 Te2' -72.6(5) . . . . ?
N5 Li Te2 Bi 145.7(6) . . . . ?
N6 Li Te2 Bi -35.4(8) . . . . ?
N2 Li Te2 Bi 25.8(2) . . . . ?
N1 Li Te2 Bi -44.2(3) . . . . ?
Te2' Li Te2 Bi 72.6(5) . . . . ?
Te1 Li Te2 Bi -1.7(2) . . . . ?
Te1' Li Te2 Bi -44.4(4) . . . . ?
N1 Bi Te2 N5 77.6(4) . . . . ?
N2 Bi Te2 N5 -10.8(3) . . . . ?
N3 Bi Te2 N5 -104.4(4) . . . . ?
N4 Bi Te2 N5 55.8(3) . . . . ?
Te2' Bi Te2 N5 -50.7(6) . . . . ?
Te1 Bi Te2 N5 20.2(3) . . . . ?
Te1' Bi Te2 N5 59.9(4) . . . . ?
Li Bi Te2 N5 18.6(3) . . . . ?
N1 Bi Te2 N3 -178.1(4) . . . . ?
N2 Bi Te2 N3 93.6(4) . . . . ?
N4 Bi Te2 N3 160.2(4) . . . . ?
Te2' Bi Te2 N3 53.6(6) . . . . ?
Te1 Bi Te2 N3 124.6(3) . . . . ?
Te1' Bi Te2 N3 164.2(4) . . . . ?
Li Bi Te2 N3 123.0(4) . . . . ?
N2 Bi Te2 N1 -88.3(4) . . . . ?
N3 Bi Te2 N1 178.1(4) . . . . ?
N4 Bi Te2 N1 -21.7(4) . . . . ?
Te2' Bi Te2 N1 -128.3(6) . . . . ?
Te1 Bi Te2 N1 -57.4(3) . . . . ?
Te1' Bi Te2 N1 -17.7(4) . . . . ?
Li Bi Te2 N1 -58.9(4) . . . . ?
N1 Bi Te2 Te2' 128.3(6) . . . . ?
N2 Bi Te2 Te2' 40.0(5) . . . . ?
N3 Bi Te2 Te2' -53.6(6) . . . . ?
N4 Bi Te2 Te2' 106.6(5) . . . . ?
Te1 Bi Te2 Te2' 70.9(5) . . . . ?
Te1' Bi Te2 Te2' 110.6(6) . . . . ?
Li Bi Te2 Te2' 69.4(5) . . . . ?
N1 Bi Te2 Li 58.9(4) . . . . ?
N2 Bi Te2 Li -29.4(3) . . . . ?
N3 Bi Te2 Li -123.0(4) . . . . ?
N4 Bi Te2 Li 37.2(3) . . . . ?
Te2' Bi Te2 Li -69.4(5) . . . . ?
Te1 Bi Te2 Li 1.56(19) . . . . ?
Te1' Bi Te2 Li 41.2(3) . . . . ?
N5 Te2 Te2' N3 165.2(8) . . . . ?
N1 Te2 Te2' N3 79.8(6) . . . . ?
Li Te2 Te2' N3 126.3(7) . . . . ?
Bi Te2 Te2' N3 48.5(4) . . . . ?
N3 Te2 Te2' N5 -165.2(8) . . . . ?
N1 Te2 Te2' N5 -85.4(5) . . . . ?
Li Te2 Te2' N5 -38.8(4) . . . . ?
Bi Te2 Te2' N5 -116.6(5) . . . . ?
N5 Te2 Te2' Li 38.8(4) . . . . ?
N3 Te2 Te2' Li -126.3(7) . . . . ?
N1 Te2 Te2' Li -46.6(4) . . . . ?
Bi Te2 Te2' Li -77.8(4) . . . . ?
N5 Te2 Te2' Bi 116.6(5) . . . . ?
N3 Te2 Te2' Bi -48.5(4) . . . . ?
N1 Te2 Te2' Bi 31.2(3) . . . . ?
Li Te2 Te2' Bi 77.8(4) . . . . ?
N5 Li Te2' N3 -83.9(8) . . . . ?
N6 Li Te2' N3 87.4(10) . . . . ?
N2 Li Te2' N3 80.5(7) . . . . ?
N1 Li Te2' N3 -0.5(6) . . . . ?
Te2 Li Te2' N3 -37.7(5) . . . . ?
Te1 Li Te2' N3 81.6(7) . . . . ?
Te1' Li Te2' N3 41.3(9) . . . . ?
Bi Li Te2' N3 35.6(5) . . . . ?
N6 Li Te2' N5 171.3(10) . . . . ?
N2 Li Te2' N5 164.3(8) . . . . ?
N1 Li Te2' N5 83.4(5) . . . . ?
Te2 Li Te2' N5 46.2(4) . . . . ?
Te1 Li Te2' N5 165.5(7) . . . . ?
Te1' Li Te2' N5 125.2(7) . . . . ?
Bi Li Te2' N5 119.5(6) . . . . ?
N5 Li Te2' Te2 -46.2(4) . . . . ?
N6 Li Te2' Te2 125.1(8) . . . . ?
N2 Li Te2' Te2 118.1(6) . . . . ?
N1 Li Te2' Te2 37.2(3) . . . . ?
Te1 Li Te2' Te2 119.3(4) . . . . ?
Te1' Li Te2' Te2 79.0(6) . . . . ?
Bi Li Te2' Te2 73.3(3) . . . . ?
N5 Li Te2' Bi -119.5(6) . . . . ?
N6 Li Te2' Bi 51.8(8) . . . . ?
N2 Li Te2' Bi 44.8(3) . . . . ?
N1 Li Te2' Bi -36.1(3) . . . . ?
Te2 Li Te2' Bi -73.3(3) . . . . ?
Te1 Li Te2' Bi 46.0(3) . . . . ?
Te1' Li Te2' Bi 5.7(5) . . . . ?
N1 Bi Te2' N3 -82.7(6) . . . . ?
N2 Bi Te2' N3 180.0(9) . . . . ?
N4 Bi Te2' N3 -159.2(5) . . . . ?
Te1 Bi Te2' N3 -168.3(6) . . . . ?
Te2 Bi Te2' N3 -53.3(5) . . . . ?
Te1' Bi Te2' N3 -129.9(6) . . . . ?
Li Bi Te2' N3 -124.9(8) . . . . ?
N1 Bi Te2' N5 9.8(5) . . . . ?
N2 Bi Te2' N5 -87.5(7) . . . . ?
N3 Bi Te2' N5 92.5(8) . . . . ?
N4 Bi Te2' N5 -66.6(7) . . . . ?
Te1 Bi Te2' N5 -75.8(5) . . . . ?
Te2 Bi Te2' N5 39.3(4) . . . . ?
Te1' Bi Te2' N5 -37.4(7) . . . . ?
Li Bi Te2' N5 -32.3(4) . . . . ?
N1 Bi Te2' Te2 -29.5(3) . . . . ?
N2 Bi Te2' Te2 -126.7(6) . . . . ?
N3 Bi Te2' Te2 53.3(5) . . . . ?
N4 Bi Te2' Te2 -105.9(4) . . . . ?
Te1 Bi Te2' Te2 -115.1(3) . . . . ?
Te1' Bi Te2' Te2 -76.6(5) . . . . ?
Li Bi Te2' Te2 -71.6(4) . . . . ?
N1 Bi Te2' Li 42.1(3) . . . . ?
N2 Bi Te2' Li -55.1(4) . . . . ?
N3 Bi Te2' Li 124.9(8) . . . . ?
N4 Bi Te2' Li -34.3(5) . . . . ?
Te1 Bi Te2' Li -43.5(3) . . . . ?
Te2 Bi Te2' Li 71.6(4) . . . . ?
Te1' Bi Te2' Li -5.1(5) . . . . ?
N5 Te2 N1 C1 116.4(6) . . . . ?
N3 Te2 N1 C1 -137.6(6) . . . . ?
Te2' Te2 N1 C1 175.2(7) . . . . ?
Li Te2 N1 C1 121.9(7) . . . . ?
Bi Te2 N1 C1 -138.9(7) . . . . ?
N5 Te2 N1 Bi -104.6(3) . . . . ?
N3 Te2 N1 Bi 1.3(3) . . . . ?
Te2' Te2 N1 Bi -45.9(5) . . . . ?
Li Te2 N1 Bi -99.1(4) . . . . ?
N5 Te2 N1 Li -5.5(4) . . . . ?
N3 Te2 N1 Li 100.5(4) . . . . ?
Te2' Te2 N1 Li 53.3(5) . . . . ?
Bi Te2 N1 Li 99.1(4) . . . . ?
N2 Bi N1 C1 -138.2(7) . . . . ?
N3 Bi N1 C1 131.6(7) . . . . ?
N4 Bi N1 C1 -65.4(7) . . . . ?
Te2' Bi N1 C1 169.1(8) . . . . ?
Te1 Bi N1 C1 -101.3(7) . . . . ?
Te2 Bi N1 C1 132.7(8) . . . . ?
Te1' Bi N1 C1 -68.6(8) . . . . ?
Li Bi N1 C1 -140.4(8) . . . . ?
N2 Bi N1 Te2 89.1(3) . . . . ?
N3 Bi N1 Te2 -1.2(3) . . . . ?
N4 Bi N1 Te2 161.9(3) . . . . ?
Te2' Bi N1 Te2 36.4(4) . . . . ?
Te1 Bi N1 Te2 126.0(3) . . . . ?
Te1' Bi N1 Te2 158.6(5) . . . . ?
Li Bi N1 Te2 86.8(4) . . . . ?
N2 Bi N1 Li 2.2(3) . . . . ?
N3 Bi N1 Li -88.0(4) . . . . ?
N4 Bi N1 Li 75.0(3) . . . . ?
Te2' Bi N1 Li -50.4(5) . . . . ?
Te1 Bi N1 Li 39.1(3) . . . . ?
Te2 Bi N1 Li -86.8(4) . . . . ?
Te1' Bi N1 Li 71.8(5) . . . . ?
N5 Li N1 C1 -110.3(7) . . . . ?
N6 Li N1 C1 69.8(8) . . . . ?
N2 Li N1 C1 140.8(7) . . . . ?
Te2' Li N1 C1 -161.3(7) . . . . ?
Te2 Li N1 C1 -116.1(7) . . . . ?
Te1 Li N1 C1 101.7(6) . . . . ?
Te1' Li N1 C1 63.6(7) . . . . ?
Bi Li N1 C1 142.9(8) . . . . ?
N5 Li N1 Te2 5.8(4) . . . . ?
N6 Li N1 Te2 -174.1(5) . . . . ?
N2 Li N1 Te2 -103.1(3) . . . . ?
Te2' Li N1 Te2 -45.2(4) . . . . ?
Te1 Li N1 Te2 -142.3(3) . . . . ?
Te1' Li N1 Te2 179.7(5) . . . . ?
Bi Li N1 Te2 -101.0(4) . . . . ?
N5 Li N1 Bi 106.8(5) . . . . ?
N6 Li N1 Bi -73.1(5) . . . . ?
N2 Li N1 Bi -2.1(3) . . . . ?
Te2' Li N1 Bi 55.8(5) . . . . ?
Te2 Li N1 Bi 101.0(4) . . . . ?
Te1 Li N1 Bi -41.3(3) . . . . ?
Te1' Li N1 Bi -79.3(4) . . . . ?
N6 Te1 N2 C5 118.9(7) . . . . ?
N4 Te1 N2 C5 -136.1(7) . . . . ?
Te1' Te1 N2 C5 176.7(7) . . . . ?
Li Te1 N2 C5 122.7(7) . . . . ?
Bi Te1 N2 C5 -137.8(8) . . . . ?
N6 Te1 N2 Bi -103.2(4) . . . . ?
N4 Te1 N2 Bi 1.7(3) . . . . ?
Te1' Te1 N2 Bi -45.5(5) . . . . ?
Li Te1 N2 Bi -99.5(4) . . . . ?
N6 Te1 N2 Li -3.7(4) . . . . ?
N4 Te1 N2 Li 101.2(4) . . . . ?
Te1' Te1 N2 Li 54.0(5) . . . . ?
Bi Te1 N2 Li 99.5(4) . . . . ?
N1 Bi N2 C5 -139.1(7) . . . . ?
N3 Bi N2 C5 -66.3(7) . . . . ?
N4 Bi N2 C5 131.9(7) . . . . ?
Te2' Bi N2 C5 -66.3(8) . . . . ?
Te1 Bi N2 C5 133.4(8) . . . . ?
Te2 Bi N2 C5 -102.0(7) . . . . ?
Te1' Bi N2 C5 165.1(8) . . . . ?
Li Bi N2 C5 -136.8(8) . . . . ?
N1 Bi N2 Te1 87.5(3) . . . . ?
N3 Bi N2 Te1 160.3(3) . . . . ?
N4 Bi N2 Te1 -1.5(3) . . . . ?
Te2' Bi N2 Te1 160.3(6) . . . . ?
Te2 Bi N2 Te1 124.6(3) . . . . ?
Te1' Bi N2 Te1 31.6(4) . . . . ?
Li Bi N2 Te1 89.7(4) . . . . ?
N1 Bi N2 Li -2.2(3) . . . . ?
N3 Bi N2 Li 70.6(4) . . . . ?
N4 Bi N2 Li -91.3(4) . . . . ?
Te2' Bi N2 Li 70.6(5) . . . . ?
Te1 Bi N2 Li -89.7(4) . . . . ?
Te2 Bi N2 Li 34.9(3) . . . . ?
Te1' Bi N2 Li -58.1(4) . . . . ?
N5 Li N2 C5 70.9(8) . . . . ?
N6 Li N2 C5 -115.7(7) . . . . ?
N1 Li N2 C5 141.2(7) . . . . ?
Te2' Li N2 C5 58.8(7) . . . . ?
Te2 Li N2 C5 101.5(6) . . . . ?
Te1 Li N2 C5 -119.4(7) . . . . ?
Te1' Li N2 C5 -158.0(7) . . . . ?
Bi Li N2 C5 139.1(8) . . . . ?
N5 Li N2 Te1 -169.7(5) . . . . ?
N6 Li N2 Te1 3.7(4) . . . . ?
N1 Li N2 Te1 -99.4(3) . . . . ?
Te2' Li N2 Te1 178.1(5) . . . . ?
Te2 Li N2 Te1 -139.1(3) . . . . ?
Te1' Li N2 Te1 -38.6(4) . . . . ?
Bi Li N2 Te1 -101.5(4) . . . . ?
N5 Li N2 Bi -68.2(6) . . . . ?
N6 Li N2 Bi 105.2(4) . . . . ?
N1 Li N2 Bi 2.1(3) . . . . ?
Te2' Li N2 Bi -80.4(5) . . . . ?
Te2 Li N2 Bi -37.6(3) . . . . ?
Te1 Li N2 Bi 101.5(4) . . . . ?
Te1' Li N2 Bi 62.9(4) . . . . ?
N5 Te2' N3 C9 129.9(8) . . . . ?
Te2 Te2' N3 C9 119.4(8) . . . . ?
Li Te2' N3 C9 167.6(7) . . . . ?
Bi Te2' N3 C9 -141.0(9) . . . . ?
N5 Te2' N3 Te2 10.5(6) . . . . ?
Li Te2' N3 Te2 48.2(5) . . . . ?
Bi Te2' N3 Te2 99.6(4) . . . . ?
N5 Te2' N3 Bi -89.1(6) . . . . ?
Te2 Te2' N3 Bi -99.6(4) . . . . ?
Li Te2' N3 Bi -51.4(6) . . . . ?
N5 Te2 N3 C9 -131.3(7) . . . . ?
N1 Te2 N3 C9 142.2(7) . . . . ?
Te2' Te2 N3 C9 -118.1(10) . . . . ?
Li Te2 N3 C9 -164.5(7) . . . . ?
Bi Te2 N3 C9 143.5(8) . . . . ?
N5 Te2 N3 Te2' -13.2(7) . . . . ?
N1 Te2 N3 Te2' -99.7(7) . . . . ?
Li Te2 N3 Te2' -46.4(7) . . . . ?
Bi Te2 N3 Te2' -98.4(7) . . . . ?
N5 Te2 N3 Bi 85.2(4) . . . . ?
N1 Te2 N3 Bi -1.3(3) . . . . ?
Te2' Te2 N3 Bi 98.4(7) . . . . ?
Li Te2 N3 Bi 52.0(3) . . . . ?
N1 Bi N3 C9 -138.2(8) . . . . ?
N2 Bi N3 C9 135.7(8) . . . . ?
N4 Bi N3 C9 179.4(6) . . . . ?
Te2' Bi N3 C9 135.7(11) . . . . ?
Te1 Bi N3 C9 149.7(7) . . . . ?
Te2 Bi N3 C9 -139.4(9) . . . . ?
Te1' Bi N3 C9 -158.9(7) . . . . ?
Li Bi N3 C9 177.2(8) . . . . ?
N1 Bi N3 Te2' 86.1(7) . . . . ?
N2 Bi N3 Te2' 0.0(7) . . . . ?
N4 Bi N3 Te2' 43.6(10) . . . . ?
Te1 Bi N3 Te2' 14.0(7) . . . . ?
Te2 Bi N3 Te2' 84.9(7) . . . . ?
Te1' Bi N3 Te2' 65.3(8) . . . . ?
Li Bi N3 Te2' 41.5(7) . . . . ?
N1 Bi N3 Te2 1.2(3) . . . . ?
N2 Bi N3 Te2 -84.9(3) . . . . ?
N4 Bi N3 Te2 -41.3(7) . . . . ?
Te2' Bi N3 Te2 -84.9(7) . . . . ?
Te1 Bi N3 Te2 -70.9(3) . . . . ?
Te1' Bi N3 Te2 -19.5(5) . . . . ?
Li Bi N3 Te2 -43.4(3) . . . . ?
N6 Te1' N4 C13 134.0(8) . . . . ?
Te1 Te1' N4 C13 117.2(7) . . . . ?
Li Te1' N4 C13 171.5(6) . . . . ?
Bi Te1' N4 C13 -146.2(9) . . . . ?
N6 Te1' N4 Te1 16.8(5) . . . . ?
Li Te1' N4 Te1 54.3(4) . . . . ?
Bi Te1' N4 Te1 96.6(4) . . . . ?
N6 Te1' N4 Bi -79.8(7) . . . . ?
Te1 Te1' N4 Bi -96.6(4) . . . . ?
Li Te1' N4 Bi -42.3(6) . . . . ?
N6 Te1 N4 C13 -137.8(7) . . . . ?
N2 Te1 N4 C13 134.1(7) . . . . ?
Te1' Te1 N4 C13 -118.5(9) . . . . ?
Li Te1 N4 C13 -174.2(7) . . . . ?
Bi Te1 N4 C13 135.8(8) . . . . ?
N6 Te1 N4 Te1' -19.2(7) . . . . ?
N2 Te1 N4 Te1' -107.3(6) . . . . ?
Li Te1 N4 Te1' -55.6(6) . . . . ?
Bi Te1 N4 Te1' -105.7(6) . . . . ?
N6 Te1 N4 Bi 86.4(4) . . . . ?
N2 Te1 N4 Bi -1.6(3) . . . . ?
Te1' Te1 N4 Bi 105.7(6) . . . . ?
Li Te1 N4 Bi 50.0(3) . . . . ?
N1 Bi N4 C13 140.6(7) . . . . ?
N2 Bi N4 C13 -132.9(7) . . . . ?
N3 Bi N4 C13 -179.2(7) . . . . ?
Te2' Bi N4 C13 -150.2(7) . . . . ?
Te1 Bi N4 C13 -134.4(8) . . . . ?
Te2 Bi N4 C13 153.5(6) . . . . ?
Te1' Bi N4 C13 145.8(10) . . . . ?
Li Bi N4 C13 -177.1(7) . . . . ?
N1 Bi N4 Te1' -5.1(7) . . . . ?
N2 Bi N4 Te1' 81.3(7) . . . . ?
N3 Bi N4 Te1' 35.1(10) . . . . ?
Te2' Bi N4 Te1' 64.0(8) . . . . ?
Te1 Bi N4 Te1' 79.8(7) . . . . ?
Te2 Bi N4 Te1' 7.8(7) . . . . ?
Li Bi N4 Te1' 37.2(6) . . . . ?
N1 Bi N4 Te1 -84.9(3) . . . . ?
N2 Bi N4 Te1 1.6(3) . . . . ?
N3 Bi N4 Te1 -44.7(7) . . . . ?
Te2' Bi N4 Te1 -15.8(5) . . . . ?
Te2 Bi N4 Te1 -72.0(3) . . . . ?
Te1' Bi N4 Te1 -79.8(7) . . . . ?
Li Bi N4 Te1 -42.6(3) . . . . ?
N6 Li N5 C17 161(6) . . . . ?
N2 Li N5 C17 -129.9(9) . . . . ?
N1 Li N5 C17 160.6(9) . . . . ?
Te2' Li N5 C17 -116.7(11) . . . . ?
Te2 Li N5 C17 167.3(12) . . . . ?
Te1 Li N5 C17 -140.6(9) . . . . ?
Te1' Li N5 C17 153.6(10) . . . . ?
Bi Li N5 C17 -164.1(9) . . . . ?
N6 Li N5 Te2 -6(7) . . . . ?
N2 Li N5 Te2 62.8(6) . . . . ?
N1 Li N5 Te2 -6.6(5) . . . . ?
Te2' Li N5 Te2 76.0(6) . . . . ?
Te1 Li N5 Te2 52.2(10) . . . . ?
Te1' Li N5 Te2 -13.7(11) . . . . ?
Bi Li N5 Te2 28.6(4) . . . . ?
N6 Li N5 Te2' -82(7) . . . . ?
N2 Li N5 Te2' -13.2(7) . . . . ?
N1 Li N5 Te2' -82.7(6) . . . . ?
Te2 Li N5 Te2' -76.0(6) . . . . ?
Te1 Li N5 Te2' -23.9(10) . . . . ?
Te1' Li N5 Te2' -89.8(10) . . . . ?
Bi Li N5 Te2' -47.4(5) . . . . ?
N3 Te2 N5 C17 115.1(8) . . . . ?
N1 Te2 N5 C17 -160.7(8) . . . . ?
Te2' Te2 N5 C17 103.7(10) . . . . ?
Li Te2 N5 C17 -168.6(11) . . . . ?
Bi Te2 N5 C17 159.2(7) . . . . ?
N3 Te2 N5 Li -76.3(6) . . . . ?
N1 Te2 N5 Li 8.0(5) . . . . ?
Te2' Te2 N5 Li -87.7(7) . . . . ?
Bi Te2 N5 Li -32.2(5) . . . . ?
N3 Te2 N5 Te2' 11.4(6) . . . . ?
N1 Te2 N5 Te2' 95.6(6) . . . . ?
Li Te2 N5 Te2' 87.7(7) . . . . ?
Bi Te2 N5 Te2' 55.5(6) . . . . ?
N3 Te2' N5 C17 -127.6(9) . . . . ?
Te2 Te2' N5 C17 -116.5(7) . . . . ?
Li Te2' N5 C17 132.6(9) . . . . ?
Bi Te2' N5 C17 -172.2(7) . . . . ?
N3 Te2' N5 Li 99.8(8) . . . . ?
Te2 Te2' N5 Li 110.9(5) . . . . ?
Bi Te2' N5 Li 55.2(6) . . . . ?
N3 Te2' N5 Te2 -11.1(6) . . . . ?
Li Te2' N5 Te2 -110.9(5) . . . . ?
Bi Te2' N5 Te2 -55.8(4) . . . . ?
N4 Te1 N6 C21 120.3(8) . . . . ?
N2 Te1 N6 C21 -154.3(8) . . . . ?
Te1' Te1 N6 C21 103.3(10) . . . . ?
Li Te1 N6 C21 -159.3(11) . . . . ?
Bi Te1 N6 C21 165.0(8) . . . . ?
N4 Te1 N6 Li -80.4(5) . . . . ?
N2 Te1 N6 Li 5.0(5) . . . . ?
Te1' Te1 N6 Li -97.4(7) . . . . ?
Bi Te1 N6 Li -35.7(5) . . . . ?
N4 Te1 N6 Te1' 17.0(6) . . . . ?
N2 Te1 N6 Te1' 102.4(6) . . . . ?
Li Te1 N6 Te1' 97.4(7) . . . . ?
Bi Te1 N6 Te1' 61.7(5) . . . . ?
N5 Li N6 C21 -136(6) . . . . ?
N2 Li N6 C21 153.5(9) . . . . ?
N1 Li N6 C21 -135.4(9) . . . . ?
Te2' Li N6 C21 147.5(10) . . . . ?
Te2 Li N6 C21 -141.2(9) . . . . ?
Te1 Li N6 C21 157.6(12) . . . . ?
Te1' Li N6 C21 -127.3(12) . . . . ?
Bi Li N6 C21 -170.7(9) . . . . ?
N5 Li N6 Te1 66(7) . . . . ?
N2 Li N6 Te1 -4.1(4) . . . . ?
N1 Li N6 Te1 67.0(5) . . . . ?
Te2' Li N6 Te1 -10.1(10) . . . . ?
Te2 Li N6 Te1 61.2(9) . . . . ?
Te1' Li N6 Te1 75.0(6) . . . . ?
Bi Li N6 Te1 31.7(4) . . . . ?
N5 Li N6 Te1' -9(7) . . . . ?
N2 Li N6 Te1' -79.2(6) . . . . ?
N1 Li N6 Te1' -8.1(7) . . . . ?
Te2' Li N6 Te1' -85.1(9) . . . . ?
Te2 Li N6 Te1' -13.9(11) . . . . ?
Te1 Li N6 Te1' -75.0(6) . . . . ?
Bi Li N6 Te1' -43.4(6) . . . . ?
N4 Te1' N6 C21 -134.6(9) . . . . ?
Te1 Te1' N6 C21 -116.9(8) . . . . ?
Li Te1' N6 C21 137.4(10) . . . . ?
Bi Te1' N6 C21 -175.1(7) . . . . ?
N4 Te1' N6 Te1 -17.8(6) . . . . ?
Li Te1' N6 Te1 -105.7(6) . . . . ?
Bi Te1' N6 Te1 -58.2(3) . . . . ?
N4 Te1' N6 Li 87.9(8) . . . . ?
Te1 Te1' N6 Li 105.7(6) . . . . ?
Bi Te1' N6 Li 47.5(6) . . . . ?
Te2 N1 C1 C4 -163.8(7) . . . . ?
Bi N1 C1 C4 68.7(10) . . . . ?
Li N1 C1 C4 -64.3(10) . . . . ?
Te2 N1 C1 C3 -45.2(10) . . . . ?
Bi N1 C1 C3 -172.7(7) . . . . ?
Li N1 C1 C3 54.3(10) . . . . ?
Te2 N1 C1 C2 76.4(9) . . . . ?
Bi N1 C1 C2 -51.1(10) . . . . ?
Li N1 C1 C2 175.9(7) . . . . ?
Te1 N2 C5 C6 -160.3(7) . . . . ?
Bi N2 C5 C6 72.2(10) . . . . ?
Li N2 C5 C6 -56.6(10) . . . . ?
Te1 N2 C5 C8 -42.8(11) . . . . ?
Bi N2 C5 C8 -170.2(8) . . . . ?
Li N2 C5 C8 60.9(11) . . . . ?
Te1 N2 C5 C7 79.4(9) . . . . ?
Bi N2 C5 C7 -48.1(10) . . . . ?
Li N2 C5 C7 -176.9(7) . . . . ?
Te2' N3 C9 C10 -33.8(12) . . . . ?
Te2 N3 C9 C10 64.4(10) . . . . ?
Bi N3 C9 C10 -162.7(7) . . . . ?
Te2' N3 C9 C11 -155.6(10) . . . . ?
Te2 N3 C9 C11 -57.4(11) . . . . ?
Bi N3 C9 C11 75.5(11) . . . . ?
Te2' N3 C9 C12 85.2(11) . . . . ?
Te2 N3 C9 C12 -176.6(6) . . . . ?
Bi N3 C9 C12 -43.7(11) . . . . ?
Te1' N4 C13 C14 91.9(10) . . . . ?
Te1 N4 C13 C14 -175.4(7) . . . . ?
Bi N4 C13 C14 -49.4(10) . . . . ?
Te1' N4 C13 C16 -27.3(12) . . . . ?
Te1 N4 C13 C16 65.5(10) . . . . ?
Bi N4 C13 C16 -168.6(7) . . . . ?
Te1' N4 C13 C15 -150.4(9) . . . . ?
Te1 N4 C13 C15 -57.7(10) . . . . ?
Bi N4 C13 C15 68.3(9) . . . . ?
Li N5 C17 C20 16.9(14) . . . . ?
Te2 N5 C17 C20 -176.8(9) . . . . ?
Te2' N5 C17 C20 -92.8(12) . . . . ?
Li N5 C17 C18 134.6(10) . . . . ?
Te2 N5 C17 C18 -59.0(12) . . . . ?
Te2' N5 C17 C18 24.9(12) . . . . ?
Li N5 C17 C19 -104.6(11) . . . . ?
Te2 N5 C17 C19 61.8(12) . . . . ?
Te2' N5 C17 C19 145.7(10) . . . . ?
Te1 N6 C21 C24 -39(2) . . . . ?
Li N6 C21 C24 166.0(19) . . . . ?
Te1' N6 C21 C24 42(2) . . . . ?
Te1 N6 C21 C22 -159.4(13) . . . . ?
Li N6 C21 C22 45.4(16) . . . . ?
Te1' N6 C21 C22 -78.8(14) . . . . ?
Te1 N6 C21 C23 90.1(12) . . . . ?
Li N6 C21 C23 -65.1(14) . . . . ?
Te1' N6 C21 C23 170.8(11) . . . . ?
